data_4322161
loop_
_publ_author_name
'Scott S. Turner'
'Peter Day'
'K. M. Abdul Malik'
'Michael B. Hursthouse'
'Simon J. Teat'
'Elizabeth J. MacLean'
'Lee Martin'
'Samual A. French'

_publ_section_title
;
 Effect of Included Solvent Molecules on the Physical Properties of the
 Paramagnetic Charge Transfer Salts
 \b''-(bedt-ttf)4[(H3O)Fe(C2O4)3].Solvent (bedt-ttf =
 Bis(ethylenedithio)tetrathiafulvalene)
;
_journal_name_full 'Inorganic Chemistry'
_journal_page_first 3543
_journal_page_last 3549
_journal_paper_doi 10.1021/ic990102u
_journal_volume 38
_journal_year 1999
_chemical_formula_sum 'C51 H32 Fe N O13 S32'
_chemical_formula_weight 1948.55
_chemical_name_systematic
;
 ?
;
_space_group_IT_number 15
_symmetry_cell_setting monoclinic
_symmetry_space_group_name_Hall '-C 2yc'
_symmetry_space_group_name_H-M 'C 1 2/c 1'
_atom_sites_solution_hydrogens geom
_atom_sites_solution_primary direct
_atom_sites_solution_secondary difmap
_audit_creation_method SHELXL-97
_cell_angle_alpha 90.00
_cell_angle_beta 93.273(4)
_cell_angle_gamma 90.00
_cell_formula_units_Z 4
_cell_length_a 10.2557(15)
_cell_length_b 19.818(3)
_cell_length_c 34.801(5)
_cell_measurement_temperature 90(2)
_cell_volume 7061.7(18)
_computing_structure_refinement 'SHELXL-97 (Sheldrick, 1997)'
_computing_structure_solution 'SHELXS-97 (Sheldrick, 1990)'
_diffrn_ambient_temperature 90(2)
_diffrn_measured_fraction_theta_full 0.999
_diffrn_measured_fraction_theta_max 0.887
_diffrn_radiation_monochromator graphite
_diffrn_radiation_source 'fine-focus sealed tube'
_diffrn_radiation_wavelength 0.68830
_diffrn_reflns_av_R_equivalents 0.0808
_diffrn_reflns_av_sigmaI/netI 0.1019
_diffrn_reflns_limit_h_max 14
_diffrn_reflns_limit_h_min -13
_diffrn_reflns_limit_k_max 27
_diffrn_reflns_limit_k_min -21
_diffrn_reflns_limit_l_max 42
_diffrn_reflns_limit_l_min -48
_diffrn_reflns_number 23702
_diffrn_reflns_theta_full 25.00
_diffrn_reflns_theta_max 28.85
_diffrn_reflns_theta_min 1.14
_exptl_absorpt_coefficient_mu 1.221
_exptl_crystal_density_diffrn 1.833
_exptl_crystal_density_method 'not measured'
_exptl_crystal_F_000 3948
_refine_diff_density_max 1.743
_refine_diff_density_min -2.672
_refine_diff_density_rms 0.297
_refine_ls_extinction_method none
_refine_ls_goodness_of_fit_ref 1.278
_refine_ls_hydrogen_treatment mixed
_refine_ls_matrix_type full
_refine_ls_number_parameters 422
_refine_ls_number_reflns 9063
_refine_ls_number_restraints 0
_refine_ls_restrained_S_all 1.278
_refine_ls_R_factor_all 0.1509
_refine_ls_R_factor_gt 0.1240
_refine_ls_shift/su_max 0.011
_refine_ls_shift/su_mean 0.001
_refine_ls_structure_factor_coef Fsqd
_refine_ls_weighting_details 'calc w=3D1/[\s^2^(Fo^2^)+(0.0648P)^2^+346.7361P] where P=3D(Fo^2^+2Fc^2^)/3'
_refine_ls_weighting_scheme calc
_refine_ls_wR_factor_gt 0.2952
_refine_ls_wR_factor_ref 0.3087
_reflns_number_gt 6813
_reflns_number_total 9063
_reflns_threshold_expression >2sigma(I)
_cod_data_source_file ic990102u_2.cif
_cod_data_source_block 90K
_cod_original_cell_volume 7061.8(17)
_cod_database_code 4322161

loop_
_symmetry_equiv_pos_as_xyz
'x, y, z'
'-x, y, -z+1/2'
'x+1/2, y+1/2, z'
'-x+1/2, y+1/2, -z+1/2'
'-x, -y, -z'
'x, -y, z-1/2'
'-x+1/2, -y+1/2, -z'
'x+1/2, -y+1/2, z-1/2'

loop_
_atom_site_label
_atom_site_type_symbol
_atom_site_fract_x
_atom_site_fract_y
_atom_site_fract_z
_atom_site_U_iso_or_equiv
_atom_site_adp_type
_atom_site_occupancy
_atom_site_symmetry_multiplicity
_atom_site_calc_flag
_atom_site_refinement_flags
_atom_site_disorder_assembly
_atom_site_disorder_group
Fe1 Fe 0.0000 0.07956(13) 0.2500 0.0444(9) Uani 1 2 d S . .
S1 S 0.2809(2) 0.17543(12) -0.04960(7) 0.0138(5) Uani 1 1 d . . .
S2 S 0.0428(2) 0.24901(13) -0.07517(7) 0.0126(5) Uani 1 1 d . . .
S3 S 0.4142(3) 0.19743(14) -0.12132(9) 0.0215(6) Uani 1 1 d . . .
S4 S 0.1231(3) 0.28052(16) -0.15216(8) 0.0233(6) Uani 1 1 d . . .
S5 S 0.1639(2) 0.14293(12) 0.03082(7) 0.0109(5) Uani 1 1 d . . .
S6 S -0.0787(2) 0.21436(12) 0.00734(7) 0.0120(5) Uani 1 1 d . . .
S7 S 0.0877(2) 0.10889(13) 0.10889(7) 0.0146(5) Uani 1 1 d . . .
S8 S -0.2075(2) 0.19168(13) 0.07909(7) 0.0145(5) Uani 1 1 d . . .
S9 S 0.8857(2) 0.04360(12) -0.03721(7) 0.0096(4) Uani 1 1 d . . .
S10 S 0.6487(2) 0.11899(12) -0.06185(7) 0.0111(5) Uani 1 1 d . . .
S11 S 1.0240(2) 0.07530(13) -0.10722(7) 0.0129(5) Uani 1 1 d . . .
S12 S 0.7443(2) 0.16140(13) -0.13695(7) 0.0154(5) Uani 1 1 d . . .
S13 S 0.7602(2) 0.01029(12) 0.04386(7) 0.0103(4) Uani 1 1 d . . .
S14 S 0.5258(2) 0.08769(12) 0.01871(7) 0.0110(5) Uani 1 1 d . . .
S15 S 0.6720(2) -0.02163(13) 0.12129(7) 0.0151(5) Uani 1 1 d . . .
S16 S 0.3889(2) 0.06713(14) 0.08942(7) 0.0167(5) Uani 1 1 d . . .
C1 C 0.1257(9) 0.2034(5) -0.0388(3) 0.0113(18) Uani 1 1 d . . .
C2 C 0.1661(10) 0.2442(5) -0.1078(3) 0.0140(19) Uani 1 1 d . . .
C3 C 0.2651(13) 0.2668(9) -0.1790(4) 0.040(4) Uani 1 1 d . . .
H3A H 0.2386 0.2667 -0.2068 0.048 Uiso 1 1 calc R . .
H3B H 0.3265 0.3048 -0.1742 0.048 Uiso 1 1 calc R . .
O3 O -0.0999(9) 0.0133(5) 0.2163(2) 0.029(2) Uani 1 1 d . . .
C4 C 0.3392(12) 0.1977(7) -0.1685(4) 0.034(3) Uani 1 1 d . . .
H4A H 0.4068 0.1899 -0.1872 0.040 Uiso 1 1 calc R . .
H4B H 0.2759 0.1600 -0.1709 0.040 Uiso 1 1 calc R . .
O4 O -0.2734(10) -0.0538(5) 0.2154(3) 0.035(2) Uani 1 1 d . . .
C5 C 0.2764(10) 0.2120(5) -0.0951(3) 0.0132(19) Uani 1 1 d . . .
O5 O 0.1523(13) 0.0662(5) 0.2173(3) 0.046(3) Uani 1 1 d . . .
C6 C 0.0753(10) 0.1879(5) -0.0050(3) 0.0147(19) Uani 1 1 d . . .
O6 O 0.3288(17) 0.0008(6) 0.2148(4) 0.073(5) Uani 1 1 d . . .
C7 C -0.0702(9) 0.1791(5) 0.0534(3) 0.0109(18) Uani 1 1 d . . .
C8 C -0.1496(9) 0.1666(5) 0.1272(3) 0.0123(18) Uani 1 1 d . . .
H8A H -0.0947 0.2032 0.1387 0.015 Uiso 1 1 calc R . .
H8B H -0.2258 0.1611 0.1431 0.015 Uiso 1 1 calc R . .
C9 C -0.0713(9) 0.1016(5) 0.1289(3) 0.0121(18) Uani 1 1 d . . .
H9A H -0.1219 0.0661 0.1146 0.015 Uiso 1 1 calc R . .
H9B H -0.0592 0.0870 0.1560 0.015 Uiso 1 1 calc R . .
C10 C 0.0460(9) 0.1471(5) 0.0646(3) 0.0115(18) Uani 1 1 d . . .
C11 C 0.7334(10) 0.0730(5) -0.0257(3) 0.0127(19) Uani 1 1 d . . .
C12 C 0.7781(10) 0.1197(5) -0.0924(3) 0.0130(19) Uani 1 1 d . A .
C13 C 0.836(2) 0.1011(12) -0.1672(6) 0.017(5) Uiso 0.51(3) 1 d P A 1
H13A H 0.7997 0.0551 -0.1644 0.020 Uiso 0.51(3) 1 calc PR A 1
H13B H 0.8233 0.1143 -0.1946 0.020 Uiso 0.51(3) 1 calc PR A 1
C14 C 0.978(2) 0.1005(11) -0.1556(6) 0.018(5) Uiso 0.51(3) 1 d P A 1
H14A H 1.0126 0.1465 -0.1596 0.021 Uiso 0.51(3) 1 calc PR A 1
H14B H 1.0218 0.0700 -0.1733 0.021 Uiso 0.51(3) 1 calc PR A 1
C13A C 0.8664(19) 0.1319(10) -0.1680(5) 0.008(4) Uiso 0.49(3) 1 d P A 2
H13C H 0.8247 0.1243 -0.1940 0.009 Uiso 0.49(3) 1 calc PR A 2
H13D H 0.9328 0.1678 -0.1702 0.009 Uiso 0.49(3) 1 calc PR A 2
C14A C 0.9361(18) 0.0667(9) -0.1546(5) 0.006(4) Uiso 0.49(3) 1 d P A 2
H14C H 0.9989 0.0536 -0.1739 0.008 Uiso 0.49(3) 1 calc PR A 2
H14D H 0.8707 0.0301 -0.1534 0.008 Uiso 0.49(3) 1 calc PR A 2
C15 C 0.8858(9) 0.0857(5) -0.0813(3) 0.0083(16) Uani 1 1 d . A .
C16 C 0.6818(9) 0.0591(5) 0.0084(3) 0.0119(18) Uani 1 1 d . . .
C17 C 0.5281(9) 0.0518(5) 0.0643(3) 0.0098(17) Uani 1 1 d . B .
C18 C 0.4543(15) 0.0507(8) 0.1390(4) 0.017(3) Uiso 0.73(3) 1 d P B 1
H18A H 0.5173 0.0867 0.1468 0.020 Uiso 0.73(3) 1 calc PR B 1
H18B H 0.3817 0.0528 0.1566 0.020 Uiso 0.73(3) 1 calc PR B 1
C19 C 0.5203(13) -0.0160(7) 0.1438(4) 0.013(3) Uiso 0.73(3) 1 d P B 1
H19A H 0.4609 -0.0514 0.1329 0.016 Uiso 0.73(3) 1 calc PR B 1
H19B H 0.5359 -0.0253 0.1716 0.016 Uiso 0.73(3) 1 calc PR B 1
C18A C 0.400(4) 0.026(2) 0.1313(12) 0.020(10) Uiso 0.27(3) 1 d P B 2
H18C H 0.3393 0.0453 0.1494 0.024 Uiso 0.27(3) 1 calc PR B 2
H18D H 0.3782 -0.0224 0.1273 0.024 Uiso 0.27(3) 1 calc PR B 2
C19A C 0.551(4) 0.033(2) 0.1489(12) 0.018(10) Uiso 0.27(3) 1 d P B 2
H19C H 0.5562 0.0200 0.1764 0.021 Uiso 0.27(3) 1 calc PR B 2
H19D H 0.5782 0.0814 0.1475 0.021 Uiso 0.27(3) 1 calc PR B 2
C20 C 0.6373(9) 0.0163(5) 0.0765(3) 0.0106(18) Uani 1 1 d . B .
C22 C -0.2032(16) -0.0106(6) 0.2310(4) 0.033(3) Uani 1 1 d . . .
C23 C 0.237(2) 0.0212(7) 0.2301(4) 0.053(6) Uani 1 1 d . . .
C24 C -0.073(2) 0.2236(7) -0.2309(6) 0.035(6) Uiso 0.50 1 d PG . .
C25 C -0.1552(16) 0.2709(9) -0.2155(5) 0.037(6) Uiso 0.50 1 d PG . .
C26 C -0.1348(18) 0.3394(8) -0.2216(6) 0.043(7) Uiso 0.50 1 d PG . .
C27 C -0.032(2) 0.3604(7) -0.2431(7) 0.043(7) Uiso 0.50 1 d PG . .
C28 C 0.0503(19) 0.3130(10) -0.2584(7) 0.052(8) Uiso 0.50 1 d PG . .
N1 N 0.030(2) 0.2446(9) -0.2523(7) 0.066(9) Uiso 0.50 1 d PG . .
O8 O 0.0423(17) 0.1601(8) 0.2783(4) 0.018(3) Uiso 0.50 1 d P . .
O1 O -0.1093(17) 0.1541(8) 0.2160(4) 0.019(3) Uiso 0.50 1 d P . .
O7 O 0.0491(18) 0.2718(9) 0.2754(5) 0.027(4) Uiso 0.50 1 d P . .
O2 O -0.1367(19) 0.2667(9) 0.2140(5) 0.031(4) Uiso 0.50 1 d P . .
C31 C 0.011(2) 0.2180(10) 0.2633(5) 0.013(4) Uiso 0.50 1 d P . .
C30 C -0.084(2) 0.2130(10) 0.2275(6) 0.014(4) Uiso 0.50 1 d P . .
O1W O -0.034(2) 0.3983(10) 0.2430(6) 0.045(5) Uiso 0.50 1 d P . .

loop_
_atom_site_aniso_label
_atom_site_aniso_U_11
_atom_site_aniso_U_22
_atom_site_aniso_U_33
_atom_site_aniso_U_23
_atom_site_aniso_U_13
_atom_site_aniso_U_12
Fe1 0.107(3) 0.0157(12) 0.0123(11) 0.000 0.0181(14) 0.000
S1 0.0058(10) 0.0165(11) 0.0196(12) -0.0017(9) 0.0045(9) 0.0003(8)
S2 0.0058(10) 0.0189(12) 0.0132(11) -0.0008(9) 0.0005(8) 0.0014(8)
S3 0.0151(12) 0.0187(13) 0.0319(15) -0.0047(11) 0.0126(11) 0.0004(10)
S4 0.0230(14) 0.0309(15) 0.0164(13) -0.0005(11) 0.0041(11) -0.0032(11)
S5 0.0041(10) 0.0154(11) 0.0133(11) 0.0023(9) 0.0014(8) 0.0029(8)
S6 0.0050(10) 0.0167(11) 0.0143(11) 0.0012(9) -0.0007(8) 0.0038(8)
S7 0.0066(10) 0.0207(12) 0.0167(12) 0.0084(10) 0.0009(9) 0.0037(9)
S8 0.0067(10) 0.0212(12) 0.0160(11) 0.0042(10) 0.0035(9) 0.0044(9)
S9 0.0044(10) 0.0147(11) 0.0100(10) 0.0031(8) 0.0020(8) 0.0043(8)
S10 0.0043(10) 0.0181(11) 0.0109(10) 0.0020(9) -0.0009(8) 0.0060(8)
S11 0.0046(10) 0.0185(12) 0.0161(11) 0.0009(9) 0.0034(8) 0.0025(8)
S12 0.0128(12) 0.0218(12) 0.0119(11) 0.0038(9) 0.0042(9) 0.0070(9)
S13 0.0044(10) 0.0165(11) 0.0101(10) 0.0031(8) 0.0013(8) 0.0030(8)
S14 0.0061(10) 0.0168(11) 0.0104(10) 0.0034(9) 0.0015(8) 0.0043(8)
S15 0.0081(11) 0.0222(12) 0.0151(11) 0.0111(10) 0.0018(9) 0.0022(9)
S16 0.0097(11) 0.0263(13) 0.0148(11) 0.0059(10) 0.0065(9) 0.0071(10)
C1 0.002(4) 0.013(4) 0.018(5) 0.001(4) -0.002(3) 0.002(3)
C2 0.012(5) 0.018(5) 0.012(4) 0.001(4) 0.001(4) 0.000(4)
C3 0.019(6) 0.081(11) 0.020(6) -0.012(7) 0.005(5) -0.024(7)
O3 0.039(5) 0.035(5) 0.014(4) -0.005(3) 0.014(4) 0.011(4)
C4 0.012(5) 0.056(9) 0.034(7) -0.023(6) 0.012(5) -0.012(5)
O4 0.034(5) 0.046(6) 0.025(5) 0.007(4) 0.016(4) 0.020(4)
C5 0.011(4) 0.016(5) 0.013(4) -0.004(4) 0.008(4) -0.005(4)
O5 0.101(10) 0.022(5) 0.019(4) 0.000(4) 0.027(5) -0.024(5)
C6 0.015(5) 0.012(4) 0.017(5) -0.005(4) -0.006(4) 0.003(4)
O6 0.131(13) 0.043(7) 0.050(7) -0.004(6) 0.066(9) -0.014(7)
C7 0.004(4) 0.013(4) 0.016(4) -0.002(4) 0.002(3) 0.003(3)
C8 0.010(4) 0.014(4) 0.013(4) 0.002(4) 0.004(4) 0.002(3)
C9 0.005(4) 0.015(4) 0.016(5) 0.006(4) 0.004(3) 0.001(3)
C10 0.011(4) 0.011(4) 0.012(4) -0.002(3) 0.000(3) 0.000(3)
C11 0.012(4) 0.017(5) 0.008(4) 0.002(4) -0.005(3) -0.008(4)
C12 0.013(5) 0.016(5) 0.011(4) -0.002(4) 0.002(4) 0.002(4)
C15 0.007(4) 0.011(4) 0.006(4) 0.001(3) -0.001(3) 0.000(3)
C16 0.005(4) 0.012(4) 0.019(5) -0.003(4) 0.002(3) -0.002(3)
C17 0.004(4) 0.014(4) 0.011(4) 0.000(3) -0.003(3) -0.002(3)
C20 0.013(4) 0.011(4) 0.009(4) 0.002(3) 0.009(3) 0.003(3)
C22 0.058(9) 0.024(6) 0.017(6) 0.007(5) 0.005(6) 0.025(6)
C23 0.111(16) 0.023(7) 0.030(7) -0.020(6) 0.044(9) -0.038(9)

loop_
_atom_type_symbol
_atom_type_description
_atom_type_scat_dispersion_real
_atom_type_scat_dispersion_imag
_atom_type_scat_source
C C 0.0033 0.0016 'International Tables Vol C Tables 4.2.6.8 and 6.1.1.4'
H H 0.0000 0.0000 'International Tables Vol C Tables 4.2.6.8 and 6.1.1.4'
N N 0.0061 0.0033 'International Tables Vol C Tables 4.2.6.8 and 6.1.1.4'
O O 0.0106 0.0060 'International Tables Vol C Tables 4.2.6.8 and 6.1.1.4'
S S 0.1246 0.1234 'International Tables Vol C Tables 4.2.6.8 and 6.1.1.4'
Fe Fe 0.3463 0.8444 'International Tables Vol C Tables 4.2.6.8 and 6.1.1.4'

loop_
_geom_angle_atom_site_label_1
_geom_angle_atom_site_label_2
_geom_angle_atom_site_label_3
_geom_angle
_geom_angle_site_symmetry_1
_geom_angle_site_symmetry_3
_geom_angle_publ_flag
O8 Fe1 O8 66.9(9) . 2 ?
O8 Fe1 O5 88.7(6) . 2 ?
O8 Fe1 O5 104.0(6) 2 2 ?
O8 Fe1 O5 104.0(6) . . ?
O8 Fe1 O5 88.7(6) 2 . ?
O5 Fe1 O5 164.8(5) 2 . ?
O8 Fe1 O3 98.8(5) . 2 ?
O8 Fe1 O3 160.4(6) 2 2 ?
O5 Fe1 O3 88.3(4) 2 2 ?
O5 Fe1 O3 81.7(4) . 2 ?
O8 Fe1 O3 160.4(6) . . ?
O8 Fe1 O3 98.8(5) 2 . ?
O5 Fe1 O3 81.7(4) 2 . ?
O5 Fe1 O3 88.3(4) . . ?
O3 Fe1 O3 98.0(5) 2 . ?
O8 Fe1 O1 18.9(5) . 2 ?
O8 Fe1 O1 78.9(7) 2 2 ?
O5 Fe1 O1 100.1(5) 2 2 ?
O5 Fe1 O1 90.3(5) . 2 ?
O3 Fe1 O1 84.1(5) 2 2 ?
O3 Fe1 O1 177.3(5) . 2 ?
O8 Fe1 O1 78.9(7) . . ?
O8 Fe1 O1 18.9(6) 2 . ?
O5 Fe1 O1 90.3(5) 2 . ?
O5 Fe1 O1 100.1(5) . . ?
O3 Fe1 O1 177.3(5) 2 . ?
O3 Fe1 O1 84.1(5) . . ?
O1 Fe1 O1 93.9(9) 2 . ?
C5 S1 C1 95.0(5) . . ?
C1 S2 C2 95.9(5) . . ?
C5 S3 C4 99.3(5) . . ?
C2 S4 C3 103.1(6) . . ?
C10 S5 C6 96.0(5) . . ?
C6 S6 C7 96.2(5) . . ?
C10 S7 C9 101.1(5) . . ?
C7 S8 C8 101.8(5) . . ?
C11 S9 C15 95.1(4) . . ?
C11 S10 C12 94.5(5) . . ?
C15 S11 C14 106.0(8) . . ?
C15 S11 C14A 95.9(7) . . ?
C14 S11 C14A 25.3(8) . . ?
C12 S12 C13A 105.4(7) . . ?
C12 S12 C13 96.6(7) . . ?
C13A S12 C13 21.5(7) . . ?
C16 S13 C20 95.9(5) . . ?
C17 S14 C16 95.2(5) . . ?
C20 S15 C19 103.0(5) . . ?
C20 S15 C19A 95.5(12) . . ?
C19 S15 C19A 32.1(13) . . ?
C18A S16 C17 109.5(15) . . ?
C18A S16 C18 24.9(15) . . ?
C17 S16 C18 100.0(6) . . ?
C6 C1 S2 123.9(7) . . ?
C6 C1 S1 121.0(7) . . ?
S2 C1 S1 115.0(6) . . ?
C5 C2 S4 130.7(8) . . ?
C5 C2 S2 115.8(8) . . ?
S4 C2 S2 113.4(6) . . ?
C4 C3 S4 113.6(9) . . ?
C22 O3 Fe1 114.4(8) . . ?
C3 C4 S3 113.0(8) . . ?
C2 C5 S1 118.2(8) . . ?
C2 C5 S3 126.4(8) . . ?
S1 C5 S3 115.2(6) . . ?
C23 O5 Fe1 115.1(8) . . ?
C1 C6 S6 123.1(8) . . ?
C1 C6 S5 122.0(8) . . ?
S6 C6 S5 114.8(6) . . ?
C10 C7 S8 129.2(8) . . ?
C10 C7 S6 116.0(7) . . ?
S8 C7 S6 114.7(5) . . ?
C9 C8 S8 114.4(7) . . ?
C8 C9 S7 113.8(7) . . ?
C7 C10 S5 116.9(7) . . ?
C7 C10 S7 127.5(8) . . ?
S5 C10 S7 115.6(5) . . ?
C16 C11 S9 122.4(7) . . ?
C16 C11 S10 122.3(8) . . ?
S9 C11 S10 115.3(5) . . ?
C15 C12 S10 117.8(8) . . ?
C15 C12 S12 127.3(8) . . ?
S10 C12 S12 114.7(6) . . ?
C14 C13 S12 111.4(16) . . ?
C13 C14 S11 117.2(16) . . ?
C14A C13A S12 114.8(13) . . ?
C13A C14A S11 112.9(13) . . ?
C12 C15 S11 126.8(7) . . ?
C12 C15 S9 117.0(7) . . ?
S11 C15 S9 116.2(5) . . ?
C11 C16 S13 123.3(8) . . ?
C11 C16 S14 121.4(8) . . ?
S13 C16 S14 115.2(6) . . ?
C20 C17 S14 117.5(7) . . ?
C20 C17 S16 127.7(7) . . ?
S14 C17 S16 114.7(5) . . ?
C19 C18 S16 113.5(10) . . ?
C18 C19 S15 114.2(10) . . ?
C19A C18A S16 107(3) . . ?
C18A C19A S15 112(3) . . ?
C17 C20 S15 128.2(7) . . ?
C17 C20 S13 116.1(7) . . ?
S15 C20 S13 115.6(5) . . ?
O4 C22 O3 123.9(12) . . ?
O4 C22 C23 120.9(15) . 2 ?
O3 C22 C23 115.2(14) . 2 ?
O6 C23 O5 128.0(15) . . ?
O6 C23 C22 118.6(18) . 2 ?
O5 C23 C22 113.3(14) . 2 ?
N1 C24 C25 106.3(12) 2_554 . ?
N1 C24 N1 19(2) 2_554 . ?
C25 C24 N1 120.0 . . ?
N1 C24 C28 46.8(9) 2_554 2_554 ?
C25 C24 C28 60.7(8) . 2_554 ?
N1 C24 C28 59.4(8) . 2_554 ?
C26 C25 C24 120.0 . . ?
C26 C25 C28 47.3(5) . 2_554 ?
C24 C25 C28 72.8(5) . 2_554 ?
C26 C25 N1 93.9(3) . 2_554 ?
C24 C25 N1 26.8(4) . 2_554 ?
C28 C25 N1 46.6(7) 2_554 2_554 ?
C28 C26 C27 42.2(5) 2_554 . ?
C28 C26 C25 78.1(5) 2_554 . ?
C27 C26 C25 120.0 . . ?
C27 C27 C28 101.2(16) 2_554 2_554 ?
C27 C27 C26 162.5(3) 2_554 . ?
C28 C27 C26 61.3(16) 2_554 . ?
C27 C27 C28 42.6(3) 2_554 . ?
C28 C27 C28 59.0(16) 2_554 . ?
C26 C27 C28 120.0 . . ?
C27 C28 C28 78(2) 2_554 2_554 ?
C27 C28 C26 76.5(16) 2_554 2_554 ?
C28 C28 C26 154.0(18) 2_554 2_554 ?
C27 C28 N1 156(2) 2_554 . ?
C28 C28 N1 77.70(9) 2_554 . ?
C26 C28 N1 127.2(6) 2_554 . ?
C27 C28 C27 36(2) 2_554 . ?
C28 C28 C27 42.56(8) 2_554 . ?
C26 C28 C27 112.7(7) 2_554 . ?
N1 C28 C27 120.0 . . ?
C27 C28 N1 134(3) 2_554 2_554 ?
C28 C28 N1 55.9(9) 2_554 2_554 ?
C26 C28 N1 147.3(16) 2_554 2_554 ?
N1 C28 N1 22.7(10) . 2_554 ?
C27 C28 N1 98.4(9) . 2_554 ?
C27 C28 C25 131(3) 2_554 2_554 ?
C28 C28 C25 148.6(14) 2_554 2_554 ?
C26 C28 C25 54.6(10) 2_554 2_554 ?
N1 C28 C25 72.7(5) . 2_554 ?
C27 C28 C25 166.1(14) . 2_554 ?
N1 C28 C25 93.4(6) 2_554 2_554 ?
C27 C28 C24 171(4) 2_554 2_554 ?
C28 C28 C24 102.6(13) 2_554 2_554 ?
C26 C28 C24 101.0(14) 2_554 2_554 ?
N1 C28 C24 26.8(13) . 2_554 ?
C27 C28 C24 145.0(13) . 2_554 ?
N1 C28 C24 46.9(4) 2_554 2_554 ?
C25 C28 C24 46.6(9) 2_554 2_554 ?
N1 N1 C24 135(5) 2_554 2_554 ?
N1 N1 C28 101.1(4) 2_554 . ?
C24 N1 C28 106(2) 2_554 . ?
N1 N1 C24 26(3) 2_554 . ?
C24 N1 C24 131(2) 2_554 . ?
C28 N1 C24 120.0 . . ?
N1 N1 C28 56.3(9) 2_554 2_554 ?
C24 N1 C28 147(3) 2_554 2_554 ?
C28 N1 C28 46.4(8) . 2_554 ?
C24 N1 C28 73.7(8) . 2_554 ?
N1 N1 C25 150(5) 2_554 2_554 ?
C24 N1 C25 47(2) 2_554 2_554 ?
C28 N1 C25 60.7(2) . 2_554 ?
C24 N1 C25 175(3) . 2_554 ?
C28 N1 C25 106.5(7) 2_554 2_554 ?
O1 O8 C30 81(2) 2 2 ?
O1 O8 C31 118(2) 2 . ?
C30 O8 C31 37.7(13) 2 . ?
O1 O8 C31 123(2) 2 2 ?
C30 O8 C31 54.0(14) 2 2 ?
C31 O8 C31 26.4(12) . 2 ?
O1 O8 Fe1 101(2) 2 . ?
C30 O8 Fe1 137.9(16) 2 . ?
C31 O8 Fe1 119.2(13) . . ?
C31 O8 Fe1 93.6(9) 2 . ?
O8 O1 C30 65(2) 2 . ?
O8 O1 C31 40.9(18) 2 2 ?
C30 O1 C31 24.7(12) . 2 ?
O8 O1 Fe1 60.1(18) 2 . ?
C30 O1 Fe1 111.6(14) . . ?
C31 O1 Fe1 90.1(9) 2 . ?
O2 O7 C31 109(2) 2 . ?
O2 O7 C30 70.0(19) 2 2 ?
C31 O7 C30 38.6(13) . 2 ?
O2 O7 C31 120(2) 2 2 ?
C31 O7 C31 28.7(13) . 2 ?
C30 O7 C31 57.6(14) 2 2 ?
O7 O2 C30 65.0(18) 2 . ?
O7 O2 C31 40.4(15) 2 2 ?
C30 O2 C31 24.6(11) . 2 ?
C30 C31 C31 124(4) 2 2 ?
C30 C31 O7 72(2) 2 . ?
C31 C31 O7 113.5(14) 2 . ?
C30 C31 O8 62(2) 2 . ?
C31 C31 O8 116.0(12) 2 . ?
O7 C31 O8 125.3(19) . . ?
C30 C31 C30 148(2) 2 . ?
C31 C31 C30 26(2) 2 . ?
O7 C31 C30 121.1(18) . . ?
O8 C31 C30 113.6(17) . . ?
C30 C31 O1 40.9(19) 2 2 ?
C31 C31 O1 120.5(18) 2 2 ?
O7 C31 O1 109.3(16) . 2 ?
O8 C31 O1 21.1(9) . 2 ?
C30 C31 O1 127.6(15) . 2 ?
C30 C31 O2 41.2(19) 2 2 ?
C31 C31 O2 125(2) 2 2 ?
O7 C31 O2 31.0(11) . 2 ?
O8 C31 O2 98.5(15) . 2 ?
C30 C31 O2 144.2(16) . 2 ?
O1 C31 O2 79.8(11) 2 2 ?
C30 C31 O7 130(3) 2 2 ?
C31 C31 O7 37.8(9) 2 2 ?
O7 C31 O7 80.0(17) . 2 ?
O8 C31 O7 153.5(17) . 2 ?
C30 C31 O7 42.2(10) . 2 ?
O1 C31 O7 154.6(15) 2 2 ?
O2 C31 O7 102.8(13) 2 2 ?
C30 C31 O8 117(2) 2 2 ?
C31 C31 O8 37.6(8) 2 2 ?
O7 C31 O8 150.8(17) . 2 ?
O8 C31 O8 80.0(15) . 2 ?
C30 C31 O8 37.3(10) . 2 ?
O1 C31 O8 90.6(11) 2 2 ?
O2 C31 O8 147.4(15) 2 2 ?
O7 C31 O8 73.5(10) 2 2 ?
C31 C30 O8 81(2) 2 2 ?
C31 C30 O7 69(2) 2 2 ?
O8 C30 O7 137(2) 2 2 ?
C31 C30 O1 114(3) 2 . ?
O8 C30 O1 34.1(11) 2 . ?
O7 C30 O1 156(2) 2 . ?
C31 C30 O2 114(3) 2 . ?
O8 C30 O2 148(2) 2 . ?
O7 C30 O2 45.0(13) 2 . ?
O1 C30 O2 126(2) . . ?
C31 C30 C31 30(2) 2 . ?
O8 C30 C31 88.7(17) 2 . ?
O7 C30 C31 80.3(16) 2 . ?
O1 C30 C31 115.3(18) . . ?
O2 C30 C31 118.7(18) . . ?

loop_
_geom_bond_atom_site_label_1
_geom_bond_atom_site_label_2
_geom_bond_distance
_geom_bond_site_symmetry_2
_geom_bond_publ_flag
Fe1 O8 1.913(15) . ?
Fe1 O8 1.913(15) 2 ?
Fe1 O5 2.002(11) 2 ?
Fe1 O5 2.002(11) . ?
Fe1 O3 2.003(9) 2 ?
Fe1 O3 2.003(9) . ?
Fe1 O1 2.165(16) 2 ?
Fe1 O1 2.165(16) . ?
S1 C5 1.741(10) . ?
S1 C1 1.746(9) . ?
S2 C1 1.737(10) . ?
S2 C2 1.750(11) . ?
S3 C5 1.749(10) . ?
S3 C4 1.773(14) . ?
S4 C2 1.736(10) . ?
S4 C3 1.796(13) . ?
S5 C10 1.735(10) . ?
S5 C6 1.746(10) . ?
S6 C6 1.741(11) . ?
S6 C7 1.745(10) . ?
S7 C10 1.749(10) . ?
S7 C9 1.814(9) . ?
S8 C7 1.728(10) . ?
S8 C8 1.813(10) . ?
S9 C11 1.735(11) . ?
S9 C15 1.747(9) . ?
S10 C11 1.745(10) . ?
S10 C12 1.747(10) . ?
S11 C15 1.735(10) . ?
S11 C14 1.79(2) . ?
S11 C14A 1.843(18) . ?
S12 C12 1.773(10) . ?
S12 C13A 1.798(19) . ?
S12 C13 1.88(2) . ?
S13 C16 1.730(10) . ?
S13 C20 1.749(9) . ?
S14 C17 1.737(10) . ?
S14 C16 1.754(10) . ?
S15 C20 1.748(10) . ?
S15 C19 1.784(14) . ?
S15 C19A 1.94(4) . ?
S16 C18A 1.67(4) . ?
S16 C17 1.743(10) . ?
S16 C18 1.846(15) . ?
C1 C6 1.347(14) . ?
C2 C5 1.351(14) . ?
C3 C4 1.60(2) . ?
O3 C22 1.291(18) . ?
O4 C22 1.225(18) . ?
O5 C23 1.31(2) . ?
O6 C23 1.18(2) . ?
C7 C10 1.387(13) . ?
C8 C9 1.517(13) . ?
C11 C16 1.354(14) . ?
C12 C15 1.332(13) . ?
C13 C14 1.49(3) . ?
C13A C14A 1.54(3) . ?
C17 C20 1.370(13) . ?
C18 C19 1.489(19) . ?
C18A C19A 1.64(6) . ?
C22 C23 1.554(18) 2 ?
C23 C22 1.554(18) 2 ?
C24 N1 0.86(3) 2_554 ?
C24 C25 1.3900 . ?
C24 N1 1.3900 . ?
C24 C28 1.829(7) 2_554 ?
C25 C26 1.3900 . ?
C25 C28 1.67(2) 2_554 ?
C25 N1 1.83(3) 2_554 ?
C26 C28 1.25(2) 2_554 ?
C26 C27 1.3900 . ?
C27 C27 0.84(4) 2_554 ?
C27 C28 0.960(6) 2_554 ?
C27 C28 1.3900 . ?
C28 C27 0..959(8) 2_554 ?
C28 C28 1.22(3) 2_554 ?
C28 C26 1.25(3) 2_554 ?
C28 N1 1.3900 . ?
C28 N1 1.641(18) 2_554 ?
C28 C25 1.67(2) 2_554 ?
C28 C24 1.829(15) 2_554 ?
N1 N1 0.64(3) 2_554 ?
N1 C24 0.86(3) 2_554 ?
N1 C28 1.640(15) 2_554 ?
N1 C25 1.83(3) 2_554 ?
O8 O1 0.714(19) 2 ?
O8 C30 1.16(2) 2 ?
O8 C31 1.29(2) . ?
O8 C31 1.90(2) 2 ?
O1 O8 0.714(19) 2 ?
O1 C30 1.26(3) . ?
O1 C31 1.75(3) 2 ?
O7 O2 0.96(2) 2 ?
O7 C31 1.20(3) . ?
O7 C30 1.23(3) 2 ?
O7 C31 1.80(3) 2 ?
O2 O7 0.96(2) 2 ?
O2 C30 1.27(3) . ?
O2 C31 1.76(3) 2 ?
C31 C30 0.80(3) 2 ?
C31 C31 0.94(4) 2 ?
C31 C30 1.54(3) . ?
C31 O1 1.75(3) 2 ?
C31 O2 1.76(3) 2 ?
C31 O7 1.80(3) 2 ?
C31 O8 1.90(2) 2 ?
C30 C31 0.80(3) 2 ?
C30 O8 1.16(2) 2 ?
C30 O7 1.23(3) 2 ?
O1W O1W 0.82(4) 2 ?
